data_1520292
loop_
_publ_author_name
'Chen, Xiao-Yang'
'Sun, Li-Sen'
'Gao, Xiang'
'Sun, Xing-Wen'

_publ_section_title
;
 Diastereoselective Allylation ofN-tert-Butanesulfinyl Imines: An
 Asymmetric Synthesis Experiment for the Undergraduate Organic Laboratory
;
_journal_issue 4
_journal_name_full 'Journal of Chemical Education'
_journal_page_first 714
_journal_paper_doi 10.1021/ed500292q
_journal_volume 92
_journal_year 2015
_chemical_formula_sum 'C11 H14 Cl N O S'
_chemical_formula_weight 243.74
_chemical_name_systematic
; 
 ? 
;
_space_group_IT_number 4
_symmetry_cell_setting monoclinic
_symmetry_space_group_name_Hall 'P 2yb'
_symmetry_space_group_name_H-M 'P 1 21 1'
_atom_sites_solution_hydrogens geom
_atom_sites_solution_primary direct
_atom_sites_solution_secondary difmap
_audit_creation_method SHELXL-97
_cell_angle_alpha 90.00
_cell_angle_beta 102.90(3)
_cell_angle_gamma 90.00
_cell_formula_units_Z 2
_cell_length_a 5.615(16)
_cell_length_b 10.35(3)
_cell_length_c 11.29(3)
_cell_measurement_reflns_used 1287
_cell_measurement_temperature 296(2)
_cell_measurement_theta_max 23.87
_cell_measurement_theta_min 2.70
_cell_volume 640(3)
_computing_cell_refinement 'Bruker SAINT'
_computing_data_collection 'Bruker APEX2'
_computing_data_reduction 'Bruker SAINT'
_computing_molecular_graphics 'Bruker SHELXTL'
_computing_publication_material 'Bruker SHELXTL'
_computing_structure_refinement 'SHELXL-97 (Sheldrick, 1997)'
_computing_structure_solution 'SHELXS-97 (Sheldrick, 1990)'
_diffrn_ambient_temperature 296(2)
_diffrn_measured_fraction_theta_full 0.986
_diffrn_measured_fraction_theta_max 0.986
_diffrn_measurement_device_type 'Bruker APEX-II CCD'
_diffrn_measurement_method '\f and \w scans'
_diffrn_radiation_monochromator graphite
_diffrn_radiation_source 'fine-focus sealed tube'
_diffrn_radiation_type MoK\a
_diffrn_radiation_wavelength 0.71073
_diffrn_reflns_av_R_equivalents 0.0203
_diffrn_reflns_av_sigmaI/netI 0.0310
_diffrn_reflns_limit_h_max 6
_diffrn_reflns_limit_h_min -6
_diffrn_reflns_limit_k_max 12
_diffrn_reflns_limit_k_min -10
_diffrn_reflns_limit_l_max 13
_diffrn_reflns_limit_l_min -11
_diffrn_reflns_number 2996
_diffrn_reflns_theta_full 25.50
_diffrn_reflns_theta_max 25.50
_diffrn_reflns_theta_min 1.85
_diffrn_standards_number 0
_exptl_absorpt_coefficient_mu 0.437
_exptl_absorpt_correction_T_max 0.7456
_exptl_absorpt_correction_T_min 0.6466
_exptl_absorpt_correction_type multi-scan
_exptl_crystal_colour colorless
_exptl_crystal_density_diffrn 1.266
_exptl_crystal_density_method 'not measured'
_exptl_crystal_F_000 256
_exptl_crystal_size_max 0.33
_exptl_crystal_size_mid 0.26
_exptl_crystal_size_min 0.20
_refine_diff_density_max 0.158
_refine_diff_density_min -0.232
_refine_diff_density_rms 0.053
_refine_ls_abs_structure_details 'Flack H D (1983), Acta Cryst. A39, 876-881'
_refine_ls_abs_structure_Flack -0.02(12)
_refine_ls_extinction_coef 0.039(4)
_refine_ls_extinction_expression Fc^*^=kFc[1+0.001xFc^2^\l^3^/sin(2\q)]^-1/4^
_refine_ls_extinction_method SHELXL
_refine_ls_goodness_of_fit_ref 1.153
_refine_ls_hydrogen_treatment mixed
_refine_ls_matrix_type full
_refine_ls_number_parameters 140
_refine_ls_number_reflns 1884
_refine_ls_number_restraints 91
_refine_ls_restrained_S_all 1.125
_refine_ls_R_factor_all 0.0508
_refine_ls_R_factor_gt 0.0352
_refine_ls_shift/su_max 0.000
_refine_ls_shift/su_mean 0.000
_refine_ls_structure_factor_coef Fsqd
_refine_ls_weighting_details 'calc w=1/[\s^2^(Fo^2^)+(0.0398P)^2^+0.0826P] where P=(Fo^2^+2Fc^2^)/3'
_refine_ls_weighting_scheme calc
_refine_ls_wR_factor_gt 0.0800
_refine_ls_wR_factor_ref 0.0995
_reflns_number_gt 1533
_reflns_number_total 1884
_reflns_threshold_expression >2sigma(I)
_cod_data_source_file ed500292q_si_004.cif
_cod_data_source_block gt066_0m
_cod_depositor_comments
;
The following automatic conversions were performed:

'_symmetry_cell_setting' value 'Monoclinic' changed to 'monoclinic'
according to
/usr/data/users/saulius/crontab/automatic-downloads/current/ACS/lib/dictionaries/cif_core.dic
dictionary named 'cif_core.dic' version 2.4.2 from 2011-04-26.

Automatic conversion script
Id: cif_fix_values 3271 2015-04-21 07:52:19Z andrius 
;
_cod_original_sg_symbol_H-M P2(1)
_cod_database_code 1520292

loop_
_symmetry_equiv_pos_as_xyz
'x, y, z'
'-x, y+1/2, -z'

loop_
_atom_site_label
_atom_site_type_symbol
_atom_site_fract_x
_atom_site_fract_y
_atom_site_fract_z
_atom_site_U_iso_or_equiv
_atom_site_adp_type
_atom_site_occupancy
_atom_site_symmetry_multiplicity
_atom_site_calc_flag
_atom_site_refinement_flags
S1 S 1.38135(13) 0.99703(9) 0.72736(7) 0.0672(3) Uani 1 1 d U
Cl1 Cl 0.04275(16) 0.99093(14) 0.20760(8) 0.0934(4) Uani 1 1 d U
C8 C 1.2805(4) 0.9932(5) 0.8731(3) 0.0621(8) Uani 1 1 d U
C1 C 0.3240(6) 0.9756(4) 0.3101(3) 0.0663(10) Uani 1 1 d U
N1 N 1.0998(5) 1.0251(3) 0.6371(3) 0.0653(8) Uani 1 1 d U
C4 C 0.7727(7) 0.9518(3) 0.4738(3) 0.0606(9) Uani 1 1 d U
C3 C 0.6496(7) 1.0695(4) 0.4597(3) 0.0679(10) Uani 1 1 d U
H3 H 0.7174 1.1403 0.5059 0.081 Uiso 1 1 calc R
C7 C 1.0093(7) 0.9379(4) 0.5605(3) 0.0635(9) Uani 1 1 d U
H7 H 1.0971 0.8619 0.5594 0.076 Uiso 1 1 calc R
C9 C 1.1202(7) 0.8767(4) 0.8757(4) 0.0826(12) Uani 1 1 d U
H9A H 1.0967 0.8644 0.9566 0.124 Uiso 1 1 calc R
H9B H 1.1972 0.8015 0.8512 0.124 Uiso 1 1 calc R
H9C H 0.9648 0.8899 0.8210 0.124 Uiso 1 1 calc R
C2 C 0.4239(7) 1.0828(4) 0.3763(4) 0.0741(10) Uani 1 1 d U
H2 H 0.3435 1.1619 0.3658 0.089 Uiso 1 1 calc R
C5 C 0.6668(7) 0.8474(4) 0.4046(3) 0.0735(10) Uani 1 1 d U
H5 H 0.7478 0.7684 0.4128 0.088 Uiso 1 1 calc R
C11 C 1.1518(8) 1.1207(5) 0.8863(4) 0.0877(13) Uani 1 1 d U
H11A H 1.0005 1.1248 0.8267 0.131 Uiso 1 1 calc R
H11B H 1.2545 1.1915 0.8745 0.131 Uiso 1 1 calc R
H11C H 1.1195 1.1259 0.9662 0.131 Uiso 1 1 calc R
C6 C 0.4435(7) 0.8583(4) 0.3237(3) 0.0766(11) Uani 1 1 d U
H6 H 0.3743 0.7871 0.2787 0.092 Uiso 1 1 calc R
O1 O 1.4698(5) 0.8661(3) 0.7085(2) 0.0864(8) Uani 1 1 d U
C10 C 1.5200(6) 0.9829(6) 0.9698(3) 0.0940(13) Uani 1 1 d U
H10A H 1.4849 0.9842 1.0492 0.141 Uiso 1 1 calc R
H10B H 1.6238 1.0545 0.9617 0.141 Uiso 1 1 calc R
H10C H 1.6009 0.9036 0.9589 0.141 Uiso 1 1 calc R

loop_
_atom_site_aniso_label
_atom_site_aniso_U_11
_atom_site_aniso_U_22
_atom_site_aniso_U_33
_atom_site_aniso_U_23
_atom_site_aniso_U_13
_atom_site_aniso_U_12
S1 0.0593(4) 0.0711(6) 0.0731(6) -0.0003(6) 0.0186(4) -0.0047(5)
Cl1 0.0848(6) 0.1181(9) 0.0710(6) 0.0054(8) 0.0036(4) -0.0050(7)
C8 0.0520(14) 0.073(2) 0.0613(18) 0.003(2) 0.0128(12) 0.004(2)
C1 0.0766(19) 0.072(3) 0.0504(18) 0.006(2) 0.0137(14) -0.008(2)
N1 0.0732(16) 0.063(2) 0.0591(17) -0.0025(15) 0.0130(13) -0.0046(14)
C4 0.073(2) 0.055(2) 0.057(2) -0.0025(16) 0.0209(17) -0.0057(16)
C3 0.080(2) 0.057(3) 0.065(2) -0.0061(19) 0.0151(19) -0.0063(18)
C7 0.076(2) 0.057(2) 0.062(2) 0.0013(19) 0.0238(18) 0.0039(16)
C9 0.069(2) 0.086(3) 0.095(3) 0.011(3) 0.024(2) -0.004(2)
C2 0.089(3) 0.061(2) 0.073(3) 0.007(2) 0.017(2) 0.0045(19)
C5 0.094(3) 0.054(2) 0.069(2) -0.008(2) 0.011(2) 0.0014(19)
C11 0.096(3) 0.083(3) 0.085(3) -0.013(3) 0.025(2) 0.012(3)
C6 0.093(3) 0.067(3) 0.066(2) -0.010(2) 0.009(2) -0.011(2)
O1 0.0726(15) 0.0896(19) 0.100(2) -0.0095(16) 0.0248(13) 0.0190(14)
C10 0.0617(18) 0.141(4) 0.075(2) 0.003(3) 0.0066(16) 0.001(3)

loop_
_atom_type_symbol
_atom_type_description
_atom_type_scat_dispersion_real
_atom_type_scat_dispersion_imag
_atom_type_scat_source
C C 0.0033 0.0016 'International Tables Vol C Tables 4.2.6.8 and 6.1.1.4'
H H 0.0000 0.0000 'International Tables Vol C Tables 4.2.6.8 and 6.1.1.4'
N N 0.0061 0.0033 'International Tables Vol C Tables 4.2.6.8 and 6.1.1.4'
O O 0.0106 0.0060 'International Tables Vol C Tables 4.2.6.8 and 6.1.1.4'
S S 0.1246 0.1234 'International Tables Vol C Tables 4.2.6.8 and 6.1.1.4'
Cl Cl 0.1484 0.1585 'International Tables Vol C Tables 4.2.6.8 and 6.1.1.4'

loop_
_geom_angle_atom_site_label_1
_geom_angle_atom_site_label_2
_geom_angle_atom_site_label_3
_geom_angle
O1 S1 N1 111.59(17)
O1 S1 C8 106.7(2)
N1 S1 C8 96.2(2)
C9 C8 C11 113.0(3)
C9 C8 C10 111.2(4)
C11 C8 C10 110.4(4)
C9 C8 S1 109.6(3)
C11 C8 S1 108.2(3)
C10 C8 S1 103.8(3)
C6 C1 C2 121.1(4)
C6 C1 Cl1 120.0(3)
C2 C1 Cl1 118.9(3)
C7 N1 S1 117.5(3)
C5 C4 C3 118.5(4)
C5 C4 C7 120.6(4)
C3 C4 C7 120.9(3)
C4 C3 C2 120.8(3)
C4 C3 H3 119.6
C2 C3 H3 119.6
N1 C7 C4 123.2(3)
N1 C7 H7 118.4
C4 C7 H7 118.4
C8 C9 H9A 109.5
C8 C9 H9B 109.5
H9A C9 H9B 109.5
C8 C9 H9C 109.5
H9A C9 H9C 109.5
H9B C9 H9C 109.5
C1 C2 C3 118.6(4)
C1 C2 H2 120.7
C3 C2 H2 120.7
C6 C5 C4 121.4(4)
C6 C5 H5 119.3
C4 C5 H5 119.3
C8 C11 H11A 109.5
C8 C11 H11B 109.5
H11A C11 H11B 109.5
C8 C11 H11C 109.5
H11A C11 H11C 109.5
H11B C11 H11C 109.5
C1 C6 C5 119.5(4)
C1 C6 H6 120.2
C5 C6 H6 120.2
C8 C10 H10A 109.5
C8 C10 H10B 109.5
H10A C10 H10B 109.5
C8 C10 H10C 109.5
H10A C10 H10C 109.5
H10B C10 H10C 109.5

loop_
_geom_bond_atom_site_label_1
_geom_bond_atom_site_label_2
_geom_bond_distance
S1 O1 1.475(5)
S1 N1 1.704(5)
S1 C8 1.857(5)
Cl1 C1 1.745(5)
C8 C9 1.509(7)
C8 C11 1.527(7)
C8 C10 1.535(5)
C1 C6 1.379(7)
C1 C2 1.384(6)
N1 C7 1.274(5)
C4 C5 1.388(6)
C4 C3 1.392(6)
C4 C7 1.471(6)
C3 C2 1.406(6)
C3 H3 0.9300
C7 H7 0.9300
C9 H9A 0.9600
C9 H9B 0.9600
C9 H9C 0.9600
C2 H2 0.9300
C5 C6 1.381(6)
C5 H5 0.9300
C11 H11A 0.9600
C11 H11B 0.9600
C11 H11C 0.9600
C6 H6 0.9300
C10 H10A 0.9600
C10 H10B 0.9600
C10 H10C 0.9600

loop_
_geom_torsion_atom_site_label_1
_geom_torsion_atom_site_label_2
_geom_torsion_atom_site_label_3
_geom_torsion_atom_site_label_4
_geom_torsion
O1 S1 C8 C9 -47.8(3)
N1 S1 C8 C9 67.0(3)
O1 S1 C8 C11 -171.4(3)
N1 S1 C8 C11 -56.7(3)
O1 S1 C8 C10 71.2(3)
N1 S1 C8 C10 -174.1(3)
O1 S1 N1 C7 -5.0(3)
C8 S1 N1 C7 -115.7(3)
C5 C4 C3 C2 -0.6(5)
C7 C4 C3 C2 179.7(3)
S1 N1 C7 C4 -177.5(2)
C5 C4 C7 N1 -170.7(3)
C3 C4 C7 N1 9.0(5)
C6 C1 C2 C3 -0.9(5)
Cl1 C1 C2 C3 179.4(3)
C4 C3 C2 C1 1.3(5)
C3 C4 C5 C6 -0.4(5)
C7 C4 C5 C6 179.3(3)
C2 C1 C6 C5 0.0(6)
Cl1 C1 C6 C5 179.6(3)
C4 C5 C6 C1 0.7(6)
